data_4086847
loop_
_publ_author_name
'Son, Jung-Ho'
'Tamang, Sem Raj'
'Fostvedt, Jade I.'
'Hoefelmeyer, James D.'

_publ_section_title
;
 Dehydrodechlorination of Methylene Chloride, Chloroform, and
 Chlorodiphenylmethane in the Presence of Ga/N Lewis Pairs
;
_journal_issue 2
_journal_name_full Organometallics
_journal_page_first 474
_journal_paper_doi 10.1021/acs.organomet.6b00867
_journal_volume 36
_journal_year 2017
_chemical_formula_moiety 'C14 H11 Cl2 Ga N2'
_chemical_formula_sum 'C14 H11 Cl2 Ga N2'
_chemical_formula_weight 347.87
_chemical_name_common 'dichloropyridinyl(quinolin-8-yl)gallium(III); 2'
_chemical_name_systematic
;
 ?
;
_space_group_crystal_system monoclinic
_space_group_IT_number 15
_space_group_name_Hall '-C 2yc'
_space_group_name_H-M_alt 'C 1 2/c 1'
_symmetry_space_group_name_Hall '-C 2yc'
_symmetry_space_group_name_H-M 'C 1 2/c 1'
_atom_sites_solution_hydrogens geom
_audit_creation_method SHELXL-2013
_cell_angle_alpha 90
_cell_angle_beta 106.544(2)
_cell_angle_gamma 90
_cell_formula_units_Z 8
_cell_length_a 25.163(4)
_cell_length_b 7.4436(12)
_cell_length_c 15.304(3)
_cell_measurement_reflns_used 7872
_cell_measurement_temperature 100(2)
_cell_measurement_theta_max 25.55
_cell_measurement_theta_min 2.78
_cell_volume 2747.8(8)
_computing_cell_refinement 'Bruker SMART'
_computing_data_collection 'Bruker SMART'
_computing_data_reduction 'Bruker SAINT'
_computing_molecular_graphics 'Bruker SHELXTL'
_computing_publication_material 'Bruker SHELXTL'
_computing_structure_refinement 'Bruker SHELXTL'
_computing_structure_solution 'Bruker SHELXTL'
_diffrn_ambient_temperature 100(2)
_diffrn_measured_fraction_theta_full 0.994
_diffrn_measured_fraction_theta_max 0.991
_diffrn_measurement_device_type 'CCD area detector'
_diffrn_measurement_method 'phi and omega scans'
_diffrn_radiation_monochromator graphite
_diffrn_radiation_source 'sealed tube'
_diffrn_radiation_type MoK\a
_diffrn_radiation_wavelength 0.71073
_diffrn_reflns_av_R_equivalents 0.0434
_diffrn_reflns_av_unetI/netI 0.0353
_diffrn_reflns_Laue_measured_fraction_full 0.994
_diffrn_reflns_Laue_measured_fraction_max 0.991
_diffrn_reflns_limit_h_max 30
_diffrn_reflns_limit_h_min -30
_diffrn_reflns_limit_k_max 9
_diffrn_reflns_limit_k_min -8
_diffrn_reflns_limit_l_max 18
_diffrn_reflns_limit_l_min -18
_diffrn_reflns_number 13054
_diffrn_reflns_point_group_measured_fraction_full 0.994
_diffrn_reflns_point_group_measured_fraction_max 0.991
_diffrn_reflns_theta_full 25.242
_diffrn_reflns_theta_max 25.574
_diffrn_reflns_theta_min 1.688
_exptl_absorpt_coefficient_mu 2.377
_exptl_absorpt_correction_T_max 0.985
_exptl_absorpt_correction_T_min 0.539
_exptl_absorpt_correction_type multi-scan
_exptl_absorpt_process_details SADABS
_exptl_crystal_colour colorless
_exptl_crystal_density_diffrn 1.682
_exptl_crystal_description plate
_exptl_crystal_F_000 1392
_exptl_crystal_size_max 0.39
_exptl_crystal_size_mid 0.22
_exptl_crystal_size_min 0.0065
_refine_diff_density_max 2.402
_refine_diff_density_min -0.855
_refine_diff_density_rms 0.219
_refine_ls_extinction_method none
_refine_ls_goodness_of_fit_ref 1.132
_refine_ls_hydrogen_treatment constr
_refine_ls_matrix_type full
_refine_ls_number_parameters 172
_refine_ls_number_reflns 2554
_refine_ls_number_restraints 0
_refine_ls_restrained_S_all 1.132
_refine_ls_R_factor_all 0.0709
_refine_ls_R_factor_gt 0.0636
_refine_ls_shift/su_max 0.001
_refine_ls_shift/su_mean 0.000
_refine_ls_structure_factor_coef Fsqd
_refine_ls_weighting_details 'w=1/[\s^2^(Fo^2^)+(0.0952P)^2^+62.7691P] where P=(Fo^2^+2Fc^2^)/3'
_refine_ls_weighting_scheme calc
_refine_ls_wR_factor_gt 0.1874
_refine_ls_wR_factor_ref 0.1923
_reflns_Friedel_coverage 0.000
_reflns_number_gt 2215
_reflns_number_total 2554
_reflns_threshold_expression 'I > 2\s(I)'
_cod_data_source_file om6b00867_si_001.cif
_cod_data_source_block shelx
_cod_depositor_comments 'Adding full bibliography for 4086847--4086852.cif.'
_cod_database_code 4086847
_shelx_space_group_comment
;
The symmetry employed for this shelxl refinement is uniquely defined
by the following loop, which should always be used as a source of
symmetry information in preference to the above space-group names.
They are only intended as comments.
;
_shelx_estimated_absorpt_t_min 0.383
_shelx_estimated_absorpt_t_max 0.383
_shelxl_version_number 2013-4

loop_
_space_group_symop_operation_xyz
'x, y, z'
'-x, y, -z+1/2'
'x+1/2, y+1/2, z'
'-x+1/2, y+1/2, -z+1/2'
'-x, -y, -z'
'x, -y, z-1/2'
'-x+1/2, -y+1/2, -z'
'x+1/2, -y+1/2, z-1/2'

loop_
_atom_site_label
_atom_site_type_symbol
_atom_site_fract_x
_atom_site_fract_y
_atom_site_fract_z
_atom_site_U_iso_or_equiv
_atom_site_adp_type
_atom_site_occupancy
_atom_site_site_symmetry_order
_atom_site_calc_flag
_atom_site_refinement_flags_posn
_atom_site_refinement_flags_adp
Ga1 Ga 0.89321(3) 0.04387(10) 0.58470(5) 0.0130(3) Uani 1 1 d . .
Cl2 Cl 0.94842(7) -0.1920(2) 0.60897(11) 0.0183(4) Uani 1 1 d . .
Cl1 Cl 0.91748(7) 0.2200(2) 0.48554(11) 0.0191(4) Uani 1 1 d . .
C7 C 0.7788(3) 0.0631(9) 0.4655(5) 0.0168(14) Uani 1 1 d . .
H7 H 0.7939 0.1207 0.4241 0.020 Uiso 1 1 calc R U
C14 C 0.9472(3) 0.1900(10) 0.8639(5) 0.0192(15) Uani 1 1 d . .
H14 H 0.9563 0.1271 0.9187 0.023 Uiso 1 1 calc R U
N2 N 0.9198(2) 0.1861(8) 0.7019(4) 0.0118(11) Uani 1 1 d . .
N1 N 0.8250(2) -0.1395(8) 0.6908(4) 0.0161(12) Uani 1 1 d . .
C15 C 0.9328(3) 0.1005(10) 0.7828(5) 0.0156(14) Uani 1 1 d . .
H15 H 0.9318 -0.0244 0.7834 0.019 Uiso 1 1 calc R U
C13 C 0.9480(3) 0.3785(10) 0.8633(5) 0.0199(15) Uani 1 1 d . .
H13 H 0.9572 0.4431 0.9176 0.024 Uiso 1 1 calc R U
C6 C 0.7204(3) 0.0345(9) 0.4415(5) 0.0184(15) Uani 1 1 d . .
H6 H 0.6981 0.0730 0.3851 0.022 Uiso 1 1 calc R U
C10 C 0.7313(3) -0.1082(9) 0.5872(5) 0.0148(14) Uani 1 1 d . .
C8 C 0.8134(3) 0.0087(9) 0.5472(4) 0.0127(13) Uani 1 1 d . .
C2 C 0.8027(3) -0.2253(9) 0.7480(5) 0.0168(14) Uani 1 1 d . .
H2 H 0.8265 -0.2680 0.8022 0.020 Uiso 1 1 calc R U
C5 C 0.6972(3) -0.0487(9) 0.5006(5) 0.0155(14) Uani 1 1 d . .
H5 H 0.6591 -0.0671 0.4846 0.019 Uiso 1 1 calc R U
C3 C 0.7457(3) -0.2558(9) 0.7322(5) 0.0187(15) Uani 1 1 d . .
H3 H 0.7325 -0.3145 0.7755 0.022 Uiso 1 1 calc R U
C9 C 0.7891(3) -0.0817(9) 0.6100(4) 0.0138(13) Uani 1 1 d . .
C11 C 0.9214(3) 0.3656(10) 0.7005(5) 0.0169(14) Uani 1 1 d . .
H11 H 0.9132 0.4247 0.6448 0.020 Uiso 1 1 calc R U
C4 C 0.7098(3) -0.1977(10) 0.6519(5) 0.0221(16) Uani 1 1 d . .
H4 H 0.6719 -0.2166 0.6399 0.026 Uiso 1 1 calc R U
C12 C 0.9348(3) 0.4658(11) 0.7800(5) 0.0237(16) Uani 1 1 d . .
H12 H 0.9349 0.5906 0.7775 0.028 Uiso 1 1 calc R U

loop_
_atom_site_aniso_label
_atom_site_aniso_U_11
_atom_site_aniso_U_22
_atom_site_aniso_U_33
_atom_site_aniso_U_23
_atom_site_aniso_U_13
_atom_site_aniso_U_12
Ga1 0.0156(4) 0.0132(4) 0.0103(4) 0.0001(3) 0.0039(3) -0.0012(3)
Cl2 0.0223(9) 0.0156(9) 0.0177(8) 0.0003(6) 0.0068(7) 0.0035(6)
Cl1 0.0216(9) 0.0227(9) 0.0136(8) 0.0040(7) 0.0061(6) -0.0023(7)
C7 0.020(4) 0.011(3) 0.019(4) -0.004(3) 0.005(3) 0.001(3)
C14 0.019(3) 0.022(4) 0.016(3) 0.000(3) 0.005(3) 0.001(3)
N2 0.013(3) 0.016(3) 0.007(3) -0.002(2) 0.004(2) 0.000(2)
N1 0.022(3) 0.015(3) 0.012(3) -0.002(2) 0.006(2) 0.000(2)
C15 0.020(3) 0.012(3) 0.015(3) 0.000(3) 0.006(3) -0.002(3)
C13 0.017(3) 0.023(4) 0.018(3) -0.005(3) 0.002(3) 0.001(3)
C6 0.023(4) 0.010(4) 0.018(4) -0.001(3) 0.000(3) 0.005(3)
C10 0.024(4) 0.007(3) 0.016(3) -0.002(3) 0.009(3) 0.002(3)
C8 0.017(3) 0.011(3) 0.010(3) -0.005(3) 0.004(3) 0.001(3)
C2 0.031(4) 0.009(3) 0.011(3) -0.003(3) 0.008(3) 0.002(3)
C5 0.018(3) 0.008(3) 0.020(3) -0.003(3) 0.005(3) 0.001(3)
C3 0.031(4) 0.009(3) 0.020(4) -0.004(3) 0.012(3) -0.001(3)
C9 0.020(3) 0.008(3) 0.014(3) -0.005(3) 0.005(3) 0.004(3)
C11 0.019(3) 0.017(4) 0.014(3) 0.004(3) 0.004(3) -0.001(3)
C4 0.020(4) 0.022(4) 0.028(4) -0.003(3) 0.013(3) -0.004(3)
C12 0.026(4) 0.022(4) 0.023(4) -0.004(3) 0.007(3) -0.001(3)

loop_
_atom_type_symbol
_atom_type_description
_atom_type_scat_dispersion_real
_atom_type_scat_dispersion_imag
_atom_type_scat_source
C C 0.0033 0.0016 'International Tables Vol C Tables 4.2.6.8 and 6.1.1.4'
H H 0.0000 0.0000 'International Tables Vol C Tables 4.2.6.8 and 6.1.1.4'
N N 0.0061 0.0033 'International Tables Vol C Tables 4.2.6.8 and 6.1.1.4'
Cl Cl 0.1484 0.1585 'International Tables Vol C Tables 4.2.6.8 and 6.1.1.4'
Ga Ga 0.2307 1.6083 'International Tables Vol C Tables 4.2.6.8 and 6.1.1.4'

loop_
_geom_angle_atom_site_label_1
_geom_angle_atom_site_label_2
_geom_angle_atom_site_label_3
_geom_angle
C8 Ga1 N2 112.6(2)
C8 Ga1 Cl2 119.4(2)
N2 Ga1 Cl2 103.52(17)
C8 Ga1 Cl1 109.9(2)
N2 Ga1 Cl1 102.16(17)
Cl2 Ga1 Cl1 107.64(7)
C8 C7 C6 122.2(7)
C8 C7 H7 118.9
C6 C7 H7 118.9
C15 C14 C13 118.9(7)
C15 C14 H14 120.5
C13 C14 H14 120.5
C11 N2 C15 119.0(6)
C11 N2 Ga1 120.9(5)
C15 N2 Ga1 120.0(5)
C2 N1 C9 116.8(6)
N2 C15 C14 122.5(7)
N2 C15 H15 118.7
C14 C15 H15 118.7
C12 C13 C14 118.3(7)
C12 C13 H13 120.8
C14 C13 H13 120.8
C5 C6 C7 120.3(6)
C5 C6 H6 119.9
C7 C6 H6 119.9
C9 C10 C4 117.6(6)
C9 C10 C5 119.4(6)
C4 C10 C5 123.0(6)
C7 C8 C9 117.9(6)
C7 C8 Ga1 124.5(5)
C9 C8 Ga1 117.7(5)
N1 C2 C3 124.5(6)
N1 C2 H2 117.8
C3 C2 H2 117.8
C6 C5 C10 120.0(6)
C6 C5 H5 120.0
C10 C5 H5 120.0
C4 C3 C2 118.9(7)
C4 C3 H3 120.5
C2 C3 H3 120.5
N1 C9 C10 123.0(6)
N1 C9 C8 116.8(6)
C10 C9 C8 120.2(6)
N2 C11 C12 121.7(7)
N2 C11 H11 119.1
C12 C11 H11 119.1
C3 C4 C10 119.2(7)
C3 C4 H4 120.4
C10 C4 H4 120.4
C11 C12 C13 119.4(7)
C11 C12 H12 120.3
C13 C12 H12 120.3

loop_
_geom_bond_atom_site_label_1
_geom_bond_atom_site_label_2
_geom_bond_distance
Ga1 C8 1.943(7)
Ga1 N2 2.025(5)
Ga1 Cl2 2.2041(18)
Ga1 Cl1 2.2188(18)
C7 C8 1.366(10)
C7 C6 1.425(10)
C7 H7 0.9300
C14 C15 1.363(10)
C14 C13 1.403(11)
C14 H14 0.9300
N2 C11 1.337(9)
N2 C15 1.348(9)
N1 C2 1.329(9)
N1 C9 1.377(9)
C15 H15 0.9300
C13 C12 1.385(11)
C13 H13 0.9300
C6 C5 1.358(10)
C6 H6 0.9300
C10 C9 1.409(10)
C10 C4 1.422(10)
C10 C5 1.429(10)
C8 C9 1.443(10)
C2 C3 1.403(10)
C2 H2 0.9300
C5 H5 0.9300
C3 C4 1.372(11)
C3 H3 0.9300
C11 C12 1.384(10)
C11 H11 0.9300
C4 H4 0.9300
C12 H12 0.9300
